data_4349332
loop_
_publ_author_name
'Ito, Akitaka'
'Kobayashi, Nozomi'
'Teki, Yoshio'

_publ_section_title
;
 Low-Energy and Long-Lived Emission from Polypyridyl Ruthenium(II)
 Complexes Having A Stable-Radical Substituent.
;
_journal_issue 7
_journal_name_full 'Inorganic chemistry'
_journal_page_first 3794
_journal_page_last 3808
_journal_paper_doi 10.1021/acs.inorgchem.6b02470
_journal_volume 56
_journal_year 2017
_chemical_formula_moiety 'C39 H39 N10 O Ru, 2(F6 P)'
_chemical_formula_sum 'C39 H39 F12 N10 O P2 Ru'
_chemical_formula_weight 1054.81
_space_group_crystal_system orthorhombic
_space_group_IT_number 60
_space_group_name_Hall '-P 2n 2ab'
_space_group_name_H-M_alt 'P b c n'
_audit_creation_date 2016-11-24
_audit_creation_method 'generated by ACTA instruction via SHELXL-2014/7'
_cell_angle_alpha 90
_cell_angle_beta 90
_cell_angle_gamma 90
_cell_formula_units_Z 8
_cell_length_a 32.926(13)
_cell_length_b 21.102(8)
_cell_length_c 15.364(6)
_cell_measurement_reflns_used 16726
_cell_measurement_temperature 170(2)
_cell_measurement_theta_max 27.4855
_cell_measurement_theta_min 2.0269
_cell_volume 10675(7)
_computing_cell_refinement 'CrystalClear (Rigaku Inc., 2008)'
_computing_data_collection 'CrystalClear (Rigaku Inc., 2008)'
_computing_data_reduction 'CrystalClear (Rigaku Inc., 2008)'
_computing_molecular_graphics 'Ortep for Windows (Farrugia, 2012)'
_computing_publication_material 'WinGX publication routines (Farrugia, 2012)'
_computing_structure_refinement 'SHELXL-2014 (Sheldrick, 2014)'
_computing_structure_solution SIR97
_diffrn_ambient_temperature 170(2)
_diffrn_detector_area_resol_mean 7.32
_diffrn_measured_fraction_theta_full 0.978
_diffrn_measured_fraction_theta_max 0.978
_diffrn_measurement_details
;
scan:
	Number of images: 600
	           Slice: -80.0000 - 100.000
	     Image width: 0.3000
	        Exp time: 24.0000
	   Rotation axis: Phi
	           Omega: 0.0000
	             Chi: 0.0000
	             Phi: 0.0000
	             XTD: 54.7593
	          2theta: 25.3780
scan:
	Number of images: 200
	           Slice: -15.0000 - 45.0000
	     Image width: 0.3000
	        Exp time: 24.0000
	   Rotation axis: Omega
	           Omega: 0.0000
	             Chi: 90.0000
	             Phi: 0.0000
	             XTD: 54.7593
	          2theta: 25.3780
scan:
	Number of images: 200
	           Slice: -15.0000 - 45.0000
	     Image width: 0.3000
	        Exp time: 24.0000
	   Rotation axis: Omega
	           Omega: 0.0000
	             Chi: 90.0000
	             Phi: 90.0000
	             XTD: 54.7593
	          2theta: 25.3780
scan:
	Number of images: 200
	           Slice: -15.0000 - 45.0000
	     Image width: 0.3000
	        Exp time: 24.0000
	   Rotation axis: Omega
	           Omega: 0.0000
	             Chi: 90.0000
	             Phi: 180.0000
	             XTD: 54.7593
	          2theta: 25.3780
scan:
	Number of images: 200
	           Slice: -15.0000 - 45.0000
	     Image width: 0.3000
	        Exp time: 24.0000
	   Rotation axis: Omega
	           Omega: 0.0000
	             Chi: 90.0000
	             Phi: 270.0000
	             XTD: 54.7593
	          2theta: 25.3780

;
_diffrn_measurement_device 'Mercury CCD (2x2 bin mode)'
_diffrn_measurement_device_details 'AFC7: Eulerian 3-circle'
_diffrn_measurement_device_type 'Rigaku/MSC Mercury CCD'
_diffrn_measurement_method '\w and \f'
_diffrn_radiation_detector CCD
_diffrn_radiation_monochromator 'Graphite Monochromator'
_diffrn_radiation_source 'Rotating Anode'
_diffrn_radiation_type MoK\a
_diffrn_radiation_wavelength 0.71070
_diffrn_reflns_av_R_equivalents 0.0455
_diffrn_reflns_av_unetI/netI 0.0289
_diffrn_reflns_Laue_measured_fraction_full 0.978
_diffrn_reflns_Laue_measured_fraction_max 0.978
_diffrn_reflns_limit_h_max 39
_diffrn_reflns_limit_h_min -26
_diffrn_reflns_limit_k_max 25
_diffrn_reflns_limit_k_min -23
_diffrn_reflns_limit_l_max 18
_diffrn_reflns_limit_l_min -16
_diffrn_reflns_number 57287
_diffrn_reflns_point_group_measured_fraction_full 0.978
_diffrn_reflns_point_group_measured_fraction_max 0.978
_diffrn_reflns_reduction_process 'Lp corrections applied'
_diffrn_reflns_theta_full 24.999
_diffrn_reflns_theta_max 24.999
_diffrn_reflns_theta_min 2.054
_diffrn_source_current 250.0000
_diffrn_source_power 13.7500
_diffrn_source_voltage 55.0000
_exptl_absorpt_coefficient_mu 0.433
_exptl_absorpt_correction_T_max 1.0000
_exptl_absorpt_correction_T_min 0.7234
_exptl_absorpt_correction_type multi-scan
_exptl_absorpt_process_details 'REQAB (Rigaku, 1998)'
_exptl_crystal_colour 'Deep Red'
_exptl_crystal_density_diffrn 1.313
_exptl_crystal_density_method 'not measured'
_exptl_crystal_description Block
_exptl_crystal_F_000 4264
_exptl_crystal_preparation 'mounted on the CryoLoop with Palaton oil and placed in N2 stream at 170(2) K'
_exptl_crystal_size_max 0.500
_exptl_crystal_size_mid 0.150
_exptl_crystal_size_min 0.130
_refine_diff_density_max 2.846
_refine_diff_density_min -0.903
_refine_diff_density_rms 0.226
_refine_ls_extinction_method none
_refine_ls_goodness_of_fit_ref 1.678
_refine_ls_hydrogen_treatment constr
_refine_ls_matrix_type full
_refine_ls_number_parameters 563
_refine_ls_number_reflns 9193
_refine_ls_number_restraints 0
_refine_ls_restrained_S_all 1.678
_refine_ls_R_factor_all 0.1518
_refine_ls_R_factor_gt 0.1330
_refine_ls_shift/su_max 0.001
_refine_ls_shift/su_mean 0.000
_refine_ls_structure_factor_coef Fsqd
_refine_ls_weighting_details 'w=1/[\s^2^(Fo^2^)+(0.2000P)^2^] where P=(Fo^2^+2Fc^2^)/3'
_refine_ls_weighting_scheme calc
_refine_ls_wR_factor_gt 0.3791
_refine_ls_wR_factor_ref 0.4041
_reflns_number_gt 7156
_reflns_number_total 9193
_reflns_threshold_expression 'I > 2\s(I)'
_cod_data_source_file ic6b02470_si_002.cif
_cod_data_source_block Ru-dmb-OV
_cod_depositor_comments
;
The following automatic conversions were performed:

data item '_exptl_absorpt_correction_type' value 'Multi-scan' was
changed to 'multi-scan' in accordance with the
/home/saulius/struct/COD-crude-data/automatic-downloads/DataCite-retrospective/ACS/depositions/lib/dictionaries/cif_core.dic
dictionary named 'cif_core.dic' version 2.4.2 last updated on
2011-04-26.

Automatic conversion script
Id: cif_fix_values 6909 2019-04-08 15:41:33Z antanas 
;
_cod_database_code 4349332
_shelx_shelxl_version_number 2014/7
_shelx_space_group_comment
;
The symmetry employed for this shelxl refinement is uniquely defined
by the following loop, which should always be used as a source of
symmetry information in preference to the above space-group names.
They are only intended as comments.
;
_shelx_estimated_absorpt_t_min 0.813
_shelx_estimated_absorpt_t_max 0.946

loop_
_space_group_symop_operation_xyz
'x, y, z'
'-x+1/2, -y+1/2, z+1/2'
'x+1/2, -y+1/2, -z'
'-x, y, -z+1/2'
'-x, -y, -z'
'x-1/2, y-1/2, -z-1/2'
'-x-1/2, y-1/2, z'
'x, -y, z-1/2'

loop_
_atom_site_label
_atom_site_type_symbol
_atom_site_fract_x
_atom_site_fract_y
_atom_site_fract_z
_atom_site_U_iso_or_equiv
_atom_site_adp_type
_atom_site_occupancy
_atom_site_site_symmetry_order
_atom_site_calc_flag
_atom_site_refinement_flags_posn
_atom_site_refinement_flags_adp
_atom_site_refinement_flags_occupancy
Ru1 Ru 0.63820(2) 0.20111(3) 0.58562(3) 0.0494(4) Uani 1 1 d . . .
N1 N 0.5904(2) 0.2208(4) 0.5063(3) 0.0561(16) Uani 1 1 d . . .
C1 C 0.5766(2) 0.2786(4) 0.4831(5) 0.0576(19) Uani 1 1 d . . .
H1A H 0.5916 0.3144 0.5025 0.069 Uiso 1 1 calc R U .
C2 C 0.5433(3) 0.2896(4) 0.4345(5) 0.0582(19) Uani 1 1 d . . .
H2A H 0.5353 0.3316 0.4205 0.070 Uiso 1 1 calc R U .
C3 C 0.5205(2) 0.2369(4) 0.4048(4) 0.0551(19) Uani 1 1 d . . .
C4 C 0.5340(2) 0.1746(5) 0.4287(4) 0.058(2) Uani 1 1 d . . .
H4A H 0.5196 0.1382 0.4096 0.069 Uiso 1 1 calc R U .
C5 C 0.5678(2) 0.1685(4) 0.4792(4) 0.0496(17) Uani 1 1 d . . .
C6 C 0.4823(3) 0.2455(5) 0.3563(4) 0.067(2) Uani 1 1 d . . .
N2 N 0.4722(3) 0.3038(4) 0.3374(5) 0.076(2) Uani 1 1 d . . .
N3 N 0.4377(3) 0.3077(4) 0.2912(5) 0.080(2) Uani 1 1 d . . .
C7 C 0.4153(3) 0.2574(6) 0.2633(5) 0.073(3) Uani 1 1 d . . .
N4 N 0.4293(2) 0.1996(4) 0.2862(4) 0.068(2) Uani 1 1 d . . .
N5 N 0.4642(2) 0.1911(4) 0.3342(4) 0.071(2) Uani 1 1 d . . .
C8 C 0.4253(5) 0.3749(7) 0.2687(8) 0.121(5) Uani 1 1 d . . .
H8A H 0.4241 0.4003 0.3220 0.182 Uiso 1 1 calc R U .
H8B H 0.3985 0.3745 0.2409 0.182 Uiso 1 1 calc R U .
H8C H 0.4453 0.3933 0.2287 0.182 Uiso 1 1 calc R U .
O1 O 0.3850(2) 0.2648(4) 0.2211(4) 0.091(2) Uani 1 1 d . . .
C9 C 0.4081(3) 0.1434(5) 0.2632(5) 0.079(3) Uani 1 1 d . . .
H9A H 0.3823 0.1417 0.2948 0.118 Uiso 1 1 calc R U .
H9B H 0.4246 0.1064 0.2786 0.118 Uiso 1 1 calc R U .
H9C H 0.4028 0.1433 0.2005 0.118 Uiso 1 1 calc R U .
N6 N 0.61795(18) 0.1124(3) 0.5568(4) 0.0520(14) Uani 1 1 d . . .
C10 C 0.5840(2) 0.1087(4) 0.5063(4) 0.0569(19) Uani 1 1 d . . .
C11 C 0.5675(3) 0.0496(5) 0.4829(5) 0.069(2) Uani 1 1 d . . .
H11A H 0.5447 0.0480 0.4451 0.083 Uiso 1 1 calc R U .
C12 C 0.5838(3) -0.0055(4) 0.5140(5) 0.070(2) Uani 1 1 d . . .
C13 C 0.6182(3) -0.0020(5) 0.5628(5) 0.080(3) Uani 1 1 d . . .
H13A H 0.6305 -0.0398 0.5837 0.096 Uiso 1 1 calc R U .
C14 C 0.6357(3) 0.0566(5) 0.5826(5) 0.067(2) Uani 1 1 d . . .
H14A H 0.6603 0.0578 0.6146 0.081 Uiso 1 1 calc R U .
C15 C 0.5660(4) -0.0683(5) 0.4883(7) 0.100(3) Uani 1 1 d . . .
H15A H 0.5843 -0.0897 0.4474 0.149 Uiso 1 1 calc R U .
H15B H 0.5395 -0.0616 0.4605 0.149 Uiso 1 1 calc R U .
H15C H 0.5624 -0.0947 0.5403 0.149 Uiso 1 1 calc R U .
N7 N 0.6817(2) 0.1918(3) 0.4905(4) 0.0617(18) Uani 1 1 d . . .
C16 C 0.6760(4) 0.2004(5) 0.4068(6) 0.080(3) Uani 1 1 d . . .
H16A H 0.6499 0.2131 0.3869 0.096 Uiso 1 1 calc R U .
C17 C 0.7068(4) 0.1918(5) 0.3461(7) 0.088(3) Uani 1 1 d . . .
H17A H 0.7014 0.1978 0.2859 0.106 Uiso 1 1 calc R U .
C18 C 0.7446(4) 0.1748(6) 0.3729(8) 0.102(4) Uani 1 1 d . . .
C19 C 0.7513(3) 0.1692(5) 0.4616(6) 0.081(3) Uani 1 1 d . . .
H19A H 0.7779 0.1607 0.4826 0.097 Uiso 1 1 calc R U .
C20 C 0.7200(2) 0.1757(5) 0.5191(6) 0.068(2) Uani 1 1 d . . .
C21 C 0.7774(5) 0.1667(8) 0.3056(11) 0.153(7) Uani 1 1 d . . .
H21A H 0.7709 0.1303 0.2685 0.230 Uiso 1 1 calc R U .
H21B H 0.8035 0.1595 0.3345 0.230 Uiso 1 1 calc R U .
H21C H 0.7791 0.2051 0.2698 0.230 Uiso 1 1 calc R U .
N8 N 0.68817(19) 0.1756(4) 0.6584(4) 0.0599(16) Uani 1 1 d . . .
C22 C 0.7234(2) 0.1687(4) 0.6126(5) 0.064(2) Uani 1 1 d . . .
C23 C 0.7591(3) 0.1561(5) 0.6547(8) 0.094(4) Uani 1 1 d . . .
H23A H 0.7833 0.1519 0.6215 0.112 Uiso 1 1 calc R U .
C24 C 0.7612(3) 0.1492(5) 0.7450(7) 0.086(3) Uani 1 1 d . . .
C25 C 0.7256(3) 0.1570(5) 0.7876(7) 0.086(3) Uani 1 1 d . . .
H25A H 0.7249 0.1526 0.8491 0.103 Uiso 1 1 calc R U .
C26 C 0.6899(3) 0.1712(5) 0.7432(5) 0.070(2) Uani 1 1 d . . .
H26A H 0.6658 0.1781 0.7759 0.083 Uiso 1 1 calc R U .
C27 C 0.7997(4) 0.1374(7) 0.7926(10) 0.138(6) Uani 1 1 d . . .
H27A H 0.8080 0.1761 0.8231 0.207 Uiso 1 1 calc R U .
H27B H 0.8209 0.1251 0.7512 0.207 Uiso 1 1 calc R U .
H27C H 0.7957 0.1033 0.8349 0.207 Uiso 1 1 calc R U .
N9 N 0.6495(2) 0.2940(3) 0.6145(4) 0.0535(16) Uani 1 1 d . . .
C28 C 0.6777(3) 0.3290(5) 0.5783(6) 0.077(3) Uani 1 1 d . . .
H28A H 0.6959 0.3099 0.5381 0.093 Uiso 1 1 calc R U .
C29 C 0.6818(4) 0.3942(5) 0.5970(6) 0.084(3) Uani 1 1 d . . .
H29A H 0.7010 0.4190 0.5658 0.101 Uiso 1 1 calc R U .
C30 C 0.6590(5) 0.4208(6) 0.6583(8) 0.104(4) Uani 1 1 d . . .
C31 C 0.6295(4) 0.3819(6) 0.6983(7) 0.088(3) Uani 1 1 d . . .
H31A H 0.6114 0.3994 0.7400 0.105 Uiso 1 1 calc R U .
C32 C 0.6270(3) 0.3198(4) 0.6775(5) 0.0594(19) Uani 1 1 d . . .
C33 C 0.6633(8) 0.4877(6) 0.6789(11) 0.178(9) Uani 1 1 d . . .
H33A H 0.6471 0.5129 0.6381 0.267 Uiso 1 1 calc R U .
H33B H 0.6919 0.4999 0.6740 0.267 Uiso 1 1 calc R U .
H33C H 0.6538 0.4954 0.7384 0.267 Uiso 1 1 calc R U .
N10 N 0.5994(2) 0.2151(4) 0.6882(4) 0.0602(17) Uani 1 1 d . . .
C34 C 0.5979(3) 0.2741(5) 0.7178(6) 0.073(2) Uani 1 1 d . . .
C35 C 0.5697(5) 0.2905(7) 0.7789(8) 0.117(5) Uani 1 1 d . . .
H35A H 0.5650 0.3331 0.7962 0.140 Uiso 1 1 calc R U .
C36 C 0.5470(5) 0.2364(11) 0.8162(9) 0.152(7) Uani 1 1 d . . .
C37 C 0.5486(4) 0.1845(7) 0.7891(8) 0.102(4) Uani 1 1 d . . .
H37A H 0.5316 0.1521 0.8116 0.122 Uiso 1 1 calc R U .
C38 C 0.5753(3) 0.1724(6) 0.7255(5) 0.076(3) Uani 1 1 d . . .
H38A H 0.5771 0.1300 0.7054 0.091 Uiso 1 1 calc R U .
C39 C 0.5135(5) 0.2632(11) 0.8860(10) 0.192(10) Uani 1 1 d . . .
H39A H 0.4866 0.2469 0.8710 0.288 Uiso 1 1 calc R U .
H39B H 0.5132 0.3096 0.8842 0.288 Uiso 1 1 calc R U .
H39C H 0.5208 0.2491 0.9448 0.288 Uiso 1 1 calc R U .
P1 P 0.5000 0.0073(2) 0.7500 0.0937(13) Uani 1 2 d S T P
F1 F 0.5464(2) 0.0074(4) 0.7735(5) 0.133(3) Uani 1 1 d . . .
F2 F 0.5083(2) 0.0601(4) 0.6779(3) 0.113(2) Uani 1 1 d . . .
F3 F 0.5070(3) -0.0408(4) 0.6791(5) 0.144(3) Uani 1 1 d . . .
P2 P 0.6791(3) 0.8163(3) 0.5302(3) 0.195(3) Uani 1 1 d . . .
F4 F 0.6696(4) 0.8704(6) 0.4686(8) 0.207(6) Uani 1 1 d . . .
F5 F 0.6870(7) 0.7608(9) 0.5979(9) 0.317(14) Uani 1 1 d . . .
F6 F 0.7263(4) 0.8250(9) 0.5041(8) 0.252(8) Uani 1 1 d . . .
F7 F 0.6286(5) 0.8069(7) 0.5553(11) 0.247(8) Uani 1 1 d . . .
F8 F 0.6763(4) 0.7654(5) 0.4603(7) 0.174(4) Uani 1 1 d . . .
F9 F 0.6865(7) 0.8674(7) 0.6085(8) 0.255(8) Uani 1 1 d . . .

loop_
_atom_site_aniso_label
_atom_site_aniso_U_11
_atom_site_aniso_U_22
_atom_site_aniso_U_33
_atom_site_aniso_U_23
_atom_site_aniso_U_13
_atom_site_aniso_U_12
Ru1 0.0388(5) 0.0696(6) 0.0397(5) -0.0045(2) -0.0014(2) -0.0053(2)
N1 0.055(4) 0.082(5) 0.031(3) 0.002(3) -0.003(2) -0.013(3)
C1 0.055(5) 0.069(5) 0.050(4) 0.002(4) -0.001(3) -0.007(4)
C2 0.054(5) 0.069(5) 0.052(4) 0.003(3) 0.002(4) 0.002(4)
C3 0.046(4) 0.077(6) 0.042(3) 0.004(3) 0.003(3) 0.011(4)
C4 0.041(4) 0.089(6) 0.043(3) -0.008(4) 0.005(3) -0.003(4)
C5 0.038(4) 0.069(5) 0.042(3) -0.007(3) 0.006(3) -0.005(3)
C6 0.055(5) 0.111(8) 0.034(3) -0.003(4) 0.000(3) 0.003(5)
N2 0.070(5) 0.100(7) 0.058(4) 0.006(4) -0.006(4) 0.021(4)
N3 0.065(5) 0.105(7) 0.070(5) -0.005(4) -0.008(4) 0.029(4)
C7 0.050(5) 0.120(9) 0.050(4) -0.003(5) -0.006(4) 0.020(5)
N4 0.054(4) 0.100(6) 0.049(3) 0.002(3) -0.008(3) 0.006(4)
N5 0.052(4) 0.115(7) 0.046(3) 0.002(3) -0.002(3) 0.001(4)
C8 0.130(11) 0.150(13) 0.084(7) 0.008(7) -0.019(7) 0.021(9)
O1 0.069(4) 0.130(6) 0.072(4) -0.009(4) -0.013(3) 0.015(4)
C9 0.060(5) 0.119(8) 0.058(4) 0.005(5) 0.000(4) 0.000(5)
N6 0.050(4) 0.062(4) 0.044(3) 0.001(3) -0.009(3) -0.004(3)
C10 0.040(4) 0.084(6) 0.046(3) 0.000(4) -0.006(3) -0.001(4)
C11 0.062(5) 0.086(7) 0.060(4) -0.001(4) -0.019(4) -0.010(4)
C12 0.076(6) 0.073(6) 0.061(4) 0.004(4) -0.006(4) -0.009(5)
C13 0.087(7) 0.097(8) 0.055(4) 0.000(5) -0.021(4) 0.009(6)
C14 0.071(6) 0.076(6) 0.055(5) 0.004(4) -0.021(4) -0.006(4)
C15 0.111(9) 0.084(8) 0.104(7) -0.015(6) -0.028(6) -0.023(6)
N7 0.048(4) 0.082(5) 0.055(4) -0.010(3) 0.007(3) -0.005(3)
C16 0.075(7) 0.108(9) 0.057(5) -0.019(4) 0.021(4) -0.022(5)
C17 0.104(9) 0.098(8) 0.062(5) -0.019(5) 0.023(6) -0.028(6)
C18 0.074(7) 0.119(9) 0.112(8) -0.053(7) 0.044(6) -0.042(7)
C19 0.059(5) 0.096(8) 0.087(6) -0.029(5) 0.021(5) 0.001(5)
C20 0.039(4) 0.085(6) 0.081(5) -0.021(5) 0.008(4) -0.011(4)
C21 0.130(12) 0.146(14) 0.184(14) -0.081(11) 0.103(11) -0.046(10)
N8 0.044(4) 0.074(5) 0.062(4) -0.011(3) -0.003(3) -0.006(3)
C22 0.041(4) 0.080(6) 0.072(5) -0.032(4) -0.006(4) -0.002(4)
C23 0.051(5) 0.087(7) 0.143(10) -0.052(7) -0.013(5) 0.024(5)
C24 0.071(6) 0.093(7) 0.093(7) -0.025(6) -0.036(5) 0.028(5)
C25 0.093(8) 0.092(7) 0.073(5) -0.014(5) -0.044(6) 0.012(6)
C26 0.055(5) 0.100(7) 0.054(4) -0.016(4) -0.017(4) 0.004(4)
C27 0.090(9) 0.153(13) 0.171(12) -0.073(10) -0.071(9) 0.052(8)
N9 0.045(3) 0.073(5) 0.042(3) -0.004(3) -0.007(3) -0.007(3)
C28 0.069(6) 0.091(8) 0.072(5) -0.007(5) 0.006(4) -0.013(5)
C29 0.097(8) 0.070(7) 0.086(6) -0.015(5) 0.007(5) -0.025(6)
C30 0.135(11) 0.078(8) 0.101(8) -0.018(6) -0.013(8) -0.009(7)
C31 0.097(8) 0.085(8) 0.081(6) -0.003(5) 0.003(5) 0.028(6)
C32 0.064(5) 0.068(5) 0.047(4) -0.002(4) -0.009(3) 0.014(4)
C33 0.33(3) 0.060(9) 0.148(13) -0.007(8) 0.037(16) 0.028(12)
N10 0.047(4) 0.087(5) 0.047(3) 0.003(3) -0.004(3) 0.003(3)
C34 0.065(6) 0.092(7) 0.061(5) -0.004(5) 0.007(4) 0.010(5)
C35 0.125(11) 0.128(11) 0.096(8) -0.052(7) 0.026(8) -0.011(8)
C36 0.117(12) 0.24(2) 0.102(9) -0.004(12) 0.058(8) -0.062(13)
C37 0.105(9) 0.114(10) 0.087(8) -0.025(7) 0.026(7) -0.028(8)
C38 0.060(5) 0.118(8) 0.049(4) 0.016(5) 0.008(4) -0.015(5)
C39 0.138(14) 0.30(3) 0.134(11) -0.090(15) 0.092(11) -0.097(16)
P1 0.088(3) 0.104(3) 0.089(2) 0.000 -0.036(2) 0.000
F1 0.090(5) 0.165(7) 0.143(6) -0.051(5) -0.052(4) 0.027(4)
F2 0.140(6) 0.138(6) 0.062(3) 0.006(3) -0.007(3) -0.016(4)
F3 0.187(8) 0.131(7) 0.113(5) -0.024(5) -0.063(5) 0.025(6)
P2 0.302(9) 0.171(5) 0.111(3) 0.042(3) 0.071(4) 0.121(5)
F4 0.227(12) 0.198(12) 0.196(10) 0.074(9) 0.063(10) 0.074(9)
F5 0.47(3) 0.29(2) 0.186(11) 0.110(13) 0.060(14) 0.23(2)
F6 0.173(12) 0.47(3) 0.118(7) -0.027(11) 0.001(8) 0.041(13)
F7 0.244(15) 0.293(18) 0.203(12) -0.011(10) 0.126(12) 0.128(12)
F8 0.211(11) 0.152(9) 0.159(8) -0.045(7) 0.055(8) 0.033(7)
F9 0.42(3) 0.182(12) 0.167(9) -0.058(9) -0.024(13) 0.062(14)

loop_
_atom_type_symbol
_atom_type_description
_atom_type_scat_dispersion_real
_atom_type_scat_dispersion_imag
_atom_type_scat_source
C C 0.0033 0.0016 'International Tables Vol C Tables 4.2.6.8 and 6.1.1.4'
H H 0.0000 0.0000 'International Tables Vol C Tables 4.2.6.8 and 6.1.1.4'
N N 0.0061 0.0033 'International Tables Vol C Tables 4.2.6.8 and 6.1.1.4'
O O 0.0106 0.0060 'International Tables Vol C Tables 4.2.6.8 and 6.1.1.4'
F F 0.0171 0.0103 'International Tables Vol C Tables 4.2.6.8 and 6.1.1.4'
P P 0.1023 0.0942 'International Tables Vol C Tables 4.2.6.8 and 6.1.1.4'
Ru Ru -1.2594 0.8363 'International Tables Vol C Tables 4.2.6.8 and 6.1.1.4'

loop_
_geom_angle_atom_site_label_1
_geom_angle_atom_site_label_2
_geom_angle_atom_site_label_3
_geom_angle
_geom_angle_site_symmetry_1
_geom_angle_site_symmetry_3
N1 Ru1 N6 78.7(3) . .
N1 Ru1 N9 94.3(3) . .
N6 Ru1 N9 171.4(3) . .
N1 Ru1 N10 87.1(2) . .
N6 Ru1 N10 95.5(3) . .
N9 Ru1 N10 79.0(3) . .
N1 Ru1 N7 97.6(3) . .
N6 Ru1 N7 89.2(3) . .
N9 Ru1 N7 96.8(3) . .
N10 Ru1 N7 174.0(3) . .
N1 Ru1 N8 175.1(3) . .
N6 Ru1 N8 98.0(3) . .
N9 Ru1 N8 89.3(3) . .
N10 Ru1 N8 96.8(2) . .
N7 Ru1 N8 78.8(3) . .
C1 N1 C5 117.2(6) . .
C1 N1 Ru1 127.1(5) . .
C5 N1 Ru1 115.5(5) . .
C2 C1 N1 125.1(8) . .
C2 C1 H1A 117.4 . .
N1 C1 H1A 117.4 . .
C1 C2 C3 118.5(8) . .
C1 C2 H2A 120.8 . .
C3 C2 H2A 120.8 . .
C2 C3 C4 118.0(7) . .
C2 C3 C6 121.3(8) . .
C4 C3 C6 120.5(8) . .
C5 C4 C3 119.1(8) . .
C5 C4 H4A 120.4 . .
C3 C4 H4A 120.4 . .
C4 C5 N1 122.0(8) . .
C4 C5 C10 123.6(7) . .
N1 C5 C10 114.4(6) . .
N2 C6 N5 129.5(8) . .
N2 C6 C3 116.5(9) . .
N5 C6 C3 113.9(9) . .
C6 N2 N3 113.1(8) . .
N2 N3 C7 125.2(8) . .
N2 N3 C8 114.0(9) . .
C7 N3 C8 120.8(9) . .
O1 C7 N4 122.7(10) . .
O1 C7 N3 121.4(10) . .
N4 C7 N3 115.9(7) . .
C7 N4 N5 122.7(8) . .
C7 N4 C9 121.5(8) . .
N5 N4 C9 115.7(8) . .
C6 N5 N4 113.4(8) . .
N3 C8 H8A 109.5 . .
N3 C8 H8B 109.5 . .
H8A C8 H8B 109.5 . .
N3 C8 H8C 109.5 . .
H8A C8 H8C 109.5 . .
H8B C8 H8C 109.5 . .
N4 C9 H9A 109.5 . .
N4 C9 H9B 109.5 . .
H9A C9 H9B 109.5 . .
N4 C9 H9C 109.5 . .
H9A C9 H9C 109.5 . .
H9B C9 H9C 109.5 . .
C10 N6 C14 117.6(7) . .
C10 N6 Ru1 116.5(5) . .
C14 N6 Ru1 126.0(5) . .
N6 C10 C11 120.9(7) . .
N6 C10 C5 114.8(7) . .
C11 C10 C5 124.3(7) . .
C12 C11 C10 120.8(7) . .
C12 C11 H11A 119.6 . .
C10 C11 H11A 119.6 . .
C13 C12 C11 118.3(9) . .
C13 C12 C15 121.2(9) . .
C11 C12 C15 120.3(9) . .
C12 C13 C14 120.6(9) . .
C12 C13 H13A 119.7 . .
C14 C13 H13A 119.7 . .
N6 C14 C13 121.5(7) . .
N6 C14 H14A 119.3 . .
C13 C14 H14A 119.3 . .
C12 C15 H15A 109.5 . .
C12 C15 H15B 109.5 . .
H15A C15 H15B 109.5 . .
C12 C15 H15C 109.5 . .
H15A C15 H15C 109.5 . .
H15B C15 H15C 109.5 . .
C16 N7 C20 118.4(8) . .
C16 N7 Ru1 125.8(7) . .
C20 N7 Ru1 115.7(6) . .
N7 C16 C17 122.5(11) . .
N7 C16 H16A 118.8 . .
C17 C16 H16A 118.8 . .
C18 C17 C16 119.9(10) . .
C18 C17 H17A 120.0 . .
C16 C17 H17A 120.0 . .
C17 C18 C19 117.7(9) . .
C17 C18 C21 118.5(13) . .
C19 C18 C21 123.7(13) . .
C20 C19 C18 120.6(10) . .
C20 C19 H19A 119.7 . .
C18 C19 H19A 119.7 . .
C19 C20 N7 120.7(9) . .
C19 C20 C22 125.0(8) . .
N7 C20 C22 114.3(7) . .
C18 C21 H21A 109.5 . .
C18 C21 H21B 109.5 . .
H21A C21 H21B 109.5 . .
C18 C21 H21C 109.5 . .
H21A C21 H21C 109.5 . .
H21B C21 H21C 109.5 . .
C26 N8 C22 118.0(7) . .
C26 N8 Ru1 126.5(6) . .
C22 N8 Ru1 115.2(5) . .
N8 C22 C23 120.5(9) . .
N8 C22 C20 115.8(7) . .
C23 C22 C20 123.7(8) . .
C22 C23 C24 122.2(9) . .
C22 C23 H23A 118.9 . .
C24 C23 H23A 118.9 . .
C25 C24 C23 115.2(8) . .
C25 C24 C27 121.5(11) . .
C23 C24 C27 123.3(11) . .
C24 C25 C26 121.4(9) . .
C24 C25 H25A 119.3 . .
C26 C25 H25A 119.3 . .
N8 C26 C25 122.8(9) . .
N8 C26 H26A 118.6 . .
C25 C26 H26A 118.6 . .
C24 C27 H27A 109.5 . .
C24 C27 H27B 109.5 . .
H27A C27 H27B 109.5 . .
C24 C27 H27C 109.5 . .
H27A C27 H27C 109.5 . .
H27B C27 H27C 109.5 . .
C28 N9 C32 118.1(8) . .
C28 N9 Ru1 125.3(7) . .
C32 N9 Ru1 116.5(6) . .
N9 C28 C29 122.1(9) . .
N9 C28 H28A 119.0 . .
C29 C28 H28A 119.0 . .
C30 C29 C28 120.1(10) . .
C30 C29 H29A 119.9 . .
C28 C29 H29A 119.9 . .
C29 C30 C31 116.8(10) . .
C29 C30 C33 120.7(14) . .
C31 C30 C33 122.5(14) . .
C32 C31 C30 120.2(10) . .
C32 C31 H31A 119.9 . .
C30 C31 H31A 119.9 . .
N9 C32 C31 122.2(9) . .
N9 C32 C34 113.2(8) . .
C31 C32 C34 124.6(9) . .
C30 C33 H33A 109.5 . .
C30 C33 H33B 109.5 . .
H33A C33 H33B 109.5 . .
C30 C33 H33C 109.5 . .
H33A C33 H33C 109.5 . .
H33B C33 H33C 109.5 . .
C34 N10 C38 117.6(8) . .
C34 N10 Ru1 115.1(6) . .
C38 N10 Ru1 127.3(7) . .
N10 C34 C35 120.0(10) . .
N10 C34 C32 116.0(7) . .
C35 C34 C32 123.9(10) . .
C34 C35 C36 114.5(13) . .
C34 C35 H35A 122.8 . .
C36 C35 H35A 122.8 . .
C37 C36 C35 124.1(13) . .
C37 C36 C39 125.8(14) . .
C35 C36 C39 109.1(17) . .
C36 C37 C38 117.8(14) . .
C36 C37 H37A 121.1 . .
C38 C37 H37A 121.1 . .
N10 C38 C37 125.3(12) . .
N10 C38 H38A 117.3 . .
C37 C38 H38A 117.3 . .
C36 C39 H39A 109.5 . .
C36 C39 H39B 109.5 . .
H39A C39 H39B 109.5 . .
C36 C39 H39C 109.5 . .
H39A C39 H39C 109.5 . .
H39B C39 H39C 109.5 . .
F3 P1 F3 95.3(8) 4_656 .
F3 P1 F1 89.0(5) 4_656 .
F3 P1 F1 91.1(5) . .
F3 P1 F1 91.1(5) 4_656 4_656
F3 P1 F1 89.0(5) . 4_656
F1 P1 F1 179.9(7) . 4_656
F3 P1 F2 177.5(4) 4_656 .
F3 P1 F2 86.7(4) . .
F1 P1 F2 89.5(4) . .
F1 P1 F2 90.4(4) 4_656 .
F3 P1 F2 86.7(4) 4_656 4_656
F3 P1 F2 177.5(4) . 4_656
F1 P1 F2 90.4(4) . 4_656
F1 P1 F2 89.5(4) 4_656 4_656
F2 P1 F2 91.3(6) . 4_656
F4 P2 F8 94.5(8) . .
F4 P2 F5 176.8(8) . .
F8 P2 F5 87.3(10) . .
F4 P2 F6 87.6(9) . .
F8 P2 F6 88.0(7) . .
F5 P2 F6 95.0(11) . .
F4 P2 F9 89.6(9) . .
F8 P2 F9 174.0(9) . .
F5 P2 F9 88.8(10) . .
F6 P2 F9 87.9(11) . .
F4 P2 F7 91.6(8) . .
F8 P2 F7 91.0(9) . .
F5 P2 F7 85.8(11) . .
F6 P2 F7 178.7(9) . .
F9 P2 F7 93.1(9) . .

loop_
_geom_bond_atom_site_label_1
_geom_bond_atom_site_label_2
_geom_bond_distance
_geom_bond_site_symmetry_2
Ru1 N1 2.033(6) .
Ru1 N6 2.036(6) .
Ru1 N9 2.044(6) .
Ru1 N10 2.049(7) .
Ru1 N7 2.055(7) .
Ru1 N8 2.061(7) .
N1 C1 1.351(11) .
N1 C5 1.395(10) .
C1 C2 1.347(11) .
C1 H1A 0.9500 .
C2 C3 1.417(12) .
C2 H2A 0.9500 .
C3 C4 1.436(13) .
C3 C6 1.470(11) .
C4 C5 1.363(10) .
C4 H4A 0.9500 .
C5 C10 1.432(11) .
C6 N2 1.308(12) .
C6 N5 1.338(12) .
N2 N3 1.341(11) .
N3 C7 1.362(13) .
N3 C8 1.514(15) .
C7 O1 1.199(10) .
C7 N4 1.352(12) .
N4 N5 1.378(10) .
N4 C9 1.419(12) .
C8 H8A 0.9800 .
C8 H8B 0.9800 .
C8 H8C 0.9800 .
C9 H9A 0.9800 .
C9 H9B 0.9800 .
C9 H9C 0.9800 .
N6 C10 1.364(9) .
N6 C14 1.373(12) .
C10 C11 1.406(12) .
C11 C12 1.368(12) .
C11 H11A 0.9500 .
C12 C13 1.361(12) .
C12 C15 1.504(13) .
C13 C14 1.397(14) .
C13 H13A 0.9500 .
C14 H14A 0.9500 .
C15 H15A 0.9800 .
C15 H15B 0.9800 .
C15 H15C 0.9800 .
N7 C16 1.313(11) .
N7 C20 1.378(11) .
C16 C17 1.388(14) .
C16 H16A 0.9500 .
C17 C18 1.362(17) .
C17 H17A 0.9500 .
C18 C19 1.384(17) .
C18 C21 1.504(14) .
C19 C20 1.365(11) .
C19 H19A 0.9500 .
C20 C22 1.448(12) .
C21 H21A 0.9800 .
C21 H21B 0.9800 .
C21 H21C 0.9800 .
N8 C26 1.307(10) .
N8 C22 1.364(10) .
C22 C23 1.369(12) .
C23 C24 1.396(16) .
C23 H23A 0.9500 .
C24 C25 1.352(15) .
C24 C27 1.486(13) .
C25 C26 1.391(12) .
C25 H25A 0.9500 .
C26 H26A 0.9500 .
C27 H27A 0.9800 .
C27 H27B 0.9800 .
C27 H27C 0.9800 .
N9 C28 1.309(12) .
N9 C32 1.337(11) .
C28 C29 1.412(14) .
C28 H28A 0.9500 .
C29 C30 1.329(16) .
C29 H29A 0.9500 .
C30 C31 1.413(17) .
C30 C33 1.453(17) .
C31 C32 1.350(14) .
C31 H31A 0.9500 .
C32 C34 1.494(14) .
C33 H33A 0.9800 .
C33 H33B 0.9800 .
C33 H33C 0.9800 .
N10 C34 1.326(12) .
N10 C38 1.332(11) .
C34 C35 1.365(15) .
C35 C36 1.48(2) .
C35 H35A 0.9500 .
C36 C37 1.17(2) .
C36 C39 1.64(2) .
C37 C38 1.338(14) .
C37 H37A 0.9500 .
C38 H38A 0.9500 .
C39 H39A 0.9800 .
C39 H39B 0.9800 .
C39 H39C 0.9800 .
P1 F3 1.506(8) 4_656
P1 F3 1.506(8) .
P1 F1 1.570(6) .
P1 F1 1.570(6) 4_656
P1 F2 1.595(7) .
P1 F2 1.595(7) 4_656
P2 F4 1.516(11) .
P2 F8 1.521(11) .
P2 F5 1.588(12) .
P2 F6 1.614(16) .
P2 F9 1.634(14) .
P2 F7 1.717(17) .

loop_
_geom_torsion_atom_site_label_1
_geom_torsion_atom_site_label_2
_geom_torsion_atom_site_label_3
_geom_torsion_atom_site_label_4
_geom_torsion
C5 N1 C1 C2 -1.5(11)
Ru1 N1 C1 C2 -175.7(6)
N1 C1 C2 C3 0.0(12)
C1 C2 C3 C4 0.5(10)
C1 C2 C3 C6 176.0(7)
C2 C3 C4 C5 0.5(9)
C6 C3 C4 C5 -175.1(6)
C3 C4 C5 N1 -2.0(10)
C3 C4 C5 C10 -179.6(6)
C1 N1 C5 C4 2.5(9)
Ru1 N1 C5 C4 177.4(5)
C1 N1 C5 C10 -179.7(6)
Ru1 N1 C5 C10 -4.8(7)
C2 C3 C6 N2 4.3(10)
C4 C3 C6 N2 179.8(6)
C2 C3 C6 N5 -179.0(7)
C4 C3 C6 N5 -3.5(9)
N5 C6 N2 N3 2.2(12)
C3 C6 N2 N3 178.3(7)
C6 N2 N3 C7 -1.8(13)
C6 N2 N3 C8 179.9(8)
N2 N3 C7 O1 -178.9(8)
C8 N3 C7 O1 -0.7(14)
N2 N3 C7 N4 1.0(13)
C8 N3 C7 N4 179.3(9)
O1 C7 N4 N5 179.5(7)
N3 C7 N4 N5 -0.4(12)
O1 C7 N4 C9 -1.7(13)
N3 C7 N4 C9 178.3(7)
N2 C6 N5 N4 -1.7(12)
C3 C6 N5 N4 -177.9(6)
C7 N4 N5 C6 0.7(11)
C9 N4 N5 C6 -178.2(7)
C14 N6 C10 C11 1.0(11)
Ru1 N6 C10 C11 -179.8(6)
C14 N6 C10 C5 -178.0(6)
Ru1 N6 C10 C5 1.2(8)
C4 C5 C10 N6 -179.9(6)
N1 C5 C10 N6 2.4(9)
C4 C5 C10 C11 1.2(11)
N1 C5 C10 C11 -176.6(7)
N6 C10 C11 C12 3.5(12)
C5 C10 C11 C12 -177.6(8)
C10 C11 C12 C13 -4.8(13)
C10 C11 C12 C15 -179.8(8)
C11 C12 C13 C14 1.8(14)
C15 C12 C13 C14 176.8(9)
C10 N6 C14 C13 -4.1(11)
Ru1 N6 C14 C13 176.9(6)
C12 C13 C14 N6 2.7(14)
C20 N7 C16 C17 2.3(14)
Ru1 N7 C16 C17 -178.5(7)
N7 C16 C17 C18 -1.1(15)
C16 C17 C18 C19 -2.5(16)
C16 C17 C18 C21 -179.2(11)
C17 C18 C19 C20 5.0(16)
C21 C18 C19 C20 -178.5(11)
C18 C19 C20 N7 -4.0(15)
C18 C19 C20 C22 177.9(10)
C16 N7 C20 C19 0.3(13)
Ru1 N7 C20 C19 -179.0(7)
C16 N7 C20 C22 178.6(8)
Ru1 N7 C20 C22 -0.7(10)
C26 N8 C22 C23 1.5(13)
Ru1 N8 C22 C23 175.5(7)
C26 N8 C22 C20 -178.3(8)
Ru1 N8 C22 C20 -4.4(10)
C19 C20 C22 N8 -178.4(9)
N7 C20 C22 N8 3.3(11)
C19 C20 C22 C23 1.7(16)
N7 C20 C22 C23 -176.5(9)
N8 C22 C23 C24 0.6(15)
C20 C22 C23 C24 -179.5(10)
C22 C23 C24 C25 -1.1(16)
C22 C23 C24 C27 -178.1(11)
C23 C24 C25 C26 -0.4(16)
C27 C24 C25 C26 176.7(11)
C22 N8 C26 C25 -3.1(15)
Ru1 N8 C26 C25 -176.4(7)
C24 C25 C26 N8 2.7(17)
C32 N9 C28 C29 -6.9(14)
Ru1 N9 C28 C29 175.3(7)
N9 C28 C29 C30 5.6(16)
C28 C29 C30 C31 -3.7(17)
C28 C29 C30 C33 179.3(14)
C29 C30 C31 C32 3.7(17)
C33 C30 C31 C32 -179.4(14)
C28 N9 C32 C31 6.9(12)
Ru1 N9 C32 C31 -175.2(7)
C28 N9 C32 C34 -176.1(8)
Ru1 N9 C32 C34 1.8(9)
C30 C31 C32 N9 -5.4(15)
C30 C31 C32 C34 178.0(10)
C38 N10 C34 C35 -5.7(14)
Ru1 N10 C34 C35 172.3(9)
C38 N10 C34 C32 176.9(7)
Ru1 N10 C34 C32 -5.2(9)
N9 C32 C34 N10 2.2(11)
C31 C32 C34 N10 179.1(8)
N9 C32 C34 C35 -175.1(10)
C31 C32 C34 C35 1.8(16)
N10 C34 C35 C36 8.7(18)
C32 C34 C35 C36 -174.1(11)
C34 C35 C36 C37 -9(3)
C34 C35 C36 C39 -178.3(12)
C35 C36 C37 C38 6(3)
C39 C36 C37 C38 173.1(14)
C34 N10 C38 C37 1.9(14)
Ru1 N10 C38 C37 -175.8(9)
C36 C37 C38 N10 -2(2)
